data_1007174
loop_
_publ_author_name
'Averbuch-Pouchot, M T'
'Durif, A'

_publ_section_title
;
Contribution to the crystal chemistry of tetrametaphosphates (I).
;
_journal_coden_ASTM JSSCBI
_journal_name_full 'Journal of Solid State Chemistry'
_journal_page_first 119
_journal_page_last 132
_journal_paper_doi 10.1016/0022-4596(85)90275-0
_journal_volume 58
_journal_year 1985
_chemical_formula_structural 'Na2 K2 P4 O12 (H2 O)2'
_chemical_formula_sum 'H4 K2 Na2 O14 P4'
_chemical_name_systematic
;
Disodium dipotassium cyclo-tetraphosphate dihydrate
;
_space_group_IT_number 76
_symmetry_cell_setting tetragonal
_symmetry_Int_Tables_number 76
_symmetry_space_group_name_Hall 'P 4w'
_symmetry_space_group_name_H-M 'P 41'
_cell_angle_alpha 90
_cell_angle_beta 90
_cell_angle_gamma 90
_cell_formula_units_Z 4
_cell_length_a 7.928(5)
_cell_length_b 7.928(5)
_cell_length_c 21.66(2)
_cell_volume 1361.4
_refine_ls_R_factor_all 0.036
_cod_database_code 1007174

loop_
_symmetry_equiv_pos_as_xyz
x,y,z
-x,-y,1/2+z
-y,x,1/4+z
y,-x,3/4+z

loop_
_atom_site_label
_atom_site_type_symbol
_atom_site_symmetry_multiplicity
_atom_site_Wyckoff_symbol
_atom_site_fract_x
_atom_site_fract_y
_atom_site_fract_z
_atom_site_occupancy
_atom_site_attached_hydrogens
_atom_site_calc_flag
K1 K1+ 4 a 0.3486(2) 0.1546(2) 0.57318(9) 1. 0 d
K2 K1+ 4 a -0.0160(3) 0.3723(2) 0.13493(9) 1. 0 d
P1 P5+ 4 a 0.0719(2) 0.0876(2) 0. 1. 0 d
P2 P5+ 4 a 0.1442(2) 0.2756(2) 0.70911(9) 1. 0 d
P3 P5+ 4 a 0.7831(2) 0.4939(2) 0.99844(9) 1. 0 d
P4 P5+ 4 a 0.1303(2) 0.4334(2) 0.95992(9) 1. 0 d
Na1 Na1+ 4 a 0.7945(4) 0.0664(4) 0.6439(2) 1. 0 d
Na2 Na1+ 4 a 0.4330(4) 0.2900(4) 0.0656(1) 1. 0 d
O1 O2- 4 a 0.1507(6) 0.1305(7) 0.0603(2) 1. 0 d
O2 O2- 4 a 0.0748(7) 0.1137(7) 0.2192(3) 1. 0 d
O3 O2- 4 a 0.1053(7) 0.1297(6) 0.7600(3) 1. 0 d
O4 O2- 4 a 0.7644(8) 0.0654(7) 0.8987(3) 1. 0 d
O5 O2- 4 a 0.5609(7) 0.1062(7) 0.9904(3) 1. 0 d
O6 O2- 4 a 0.7456(7) 0.3449(6) 0.9487(2) 1. 0 d
O7 O2- 4 a 0.6570(7) 0.2455(7) 0.7165(3) 1. 0 d
O8 O2- 4 a 0.4562(7) 0.3004(7) 0.8082(2) 1. 0 d
O9 O2- 4 a 0.0154(6) 0.5300(6) 0.5098(2) 1. 0 d
O10 O2- 4 a 0.7062(6) 0.5324(7) 0.4910(3) 1. 0 d
O11 O2- 4 a 0.4867(7) 0.0915(7) 0.1496(2) 1. 0 d
O12 O2- 4 a 0.7681(7) 0.1107(7) 0.1992(2) 1. 0 d
O13 O2- 4 a 0.6826(8) 0.2330(8) 0.5605(3) 1. 2 d
O14 O2- 4 a 0.3185(8) 0.4531(8) 0.1505(3) 1. 2 d

loop_
_atom_type_symbol
_atom_type_oxidation_number
K1+ 1.000
P5+ 5.000
Na1+ 1.000
O2- -2.000
H1+ 1.000
